data_7241942
loop_
_publ_author_name
'Portol\'es-Gil, N\'uria'
'G\'omez-Coca, Silvia'
'Vallcorba, Oriol'
'Marb\'an, Gregorio'
'Aliaga-Alcalde, N\'uria'
'L\'opez-Periago, Ana'
'Ayll\'on, Jos\'e A.'
'Domingo, Concepci\'on'

_publ_section_title
;
 Single molecule magnets of cobalt and zinc homo- and heterometallic
 coordination polymers prepared by a one-step synthetic procedure
;
_journal_issue 73
_journal_name_full 'RSC Advances'
_journal_page_first 45090
_journal_page_last 45104
_journal_paper_doi 10.1039/D0RA09132D
_journal_volume 10
_journal_year 2020
_chemical_formula_sum 'C28 H18 F12 N2 O4 Zn'
_chemical_formula_weight 739.82
_chemical_name_systematic '[Zn(hfacac)4(BisPyBz)2]'
_space_group_crystal_system triclinic
_space_group_IT_number 2
_space_group_name_Hall '-P 1'
_space_group_name_H-M_alt 'P -1'
_atom_sites_solution_hydrogens geom
_audit_creation_method SHELXL-2014/7
_audit_update_record
;
2019-08-30 deposited with the CCDC.	2020-12-07 downloaded from the CCDC.
;
_cell_angle_alpha 104.699(10)
_cell_angle_beta 96.02(2)
_cell_angle_gamma 97.45(3)
_cell_formula_units_Z 2
_cell_length_a 8.900(2)
_cell_length_b 9.8940(13)
_cell_length_c 17.5110(17)
_cell_measurement_reflns_used 2826
_cell_measurement_temperature 100(2)
_cell_measurement_theta_max 29.091
_cell_measurement_theta_min 3.199
_cell_volume 1463.6(4)
_computing_cell_refinement 'XDS (Kabsch, 2010)'
_computing_data_reduction 'XDS (Kabsch, 2010)'
_computing_structure_refinement 'SHELXL-2014/7 (Sheldrick, 2014)'
_computing_structure_solution 'SHELXT 2014/4 (Sheldrick, 2014)'
_diffrn_ambient_temperature 100(2)
_diffrn_detector_area_resol_mean 5.814
_diffrn_measured_fraction_theta_full 0.954
_diffrn_measured_fraction_theta_max 0.926
_diffrn_measurement_device_type 'CCD Pilatus 6M-Dectris'
_diffrn_measurement_method 'phi scan'
_diffrn_radiation_type synchrotron
_diffrn_radiation_wavelength 0.72932
_diffrn_reflns_av_R_equivalents 0.0562
_diffrn_reflns_av_unetI/netI 0.0419
_diffrn_reflns_Laue_measured_fraction_full 0.954
_diffrn_reflns_Laue_measured_fraction_max 0.926
_diffrn_reflns_limit_h_max 12
_diffrn_reflns_limit_h_min -12
_diffrn_reflns_limit_k_max 14
_diffrn_reflns_limit_k_min -14
_diffrn_reflns_limit_l_max 24
_diffrn_reflns_limit_l_min -24
_diffrn_reflns_number 39373
_diffrn_reflns_point_group_measured_fraction_full 0.954
_diffrn_reflns_point_group_measured_fraction_max 0.926
_diffrn_reflns_theta_full 25.950
_diffrn_reflns_theta_max 31.393
_diffrn_reflns_theta_min 2.213
_diffrn_source 'XALOC beamline, ALBA-CELLS, Barcelona'
_exptl_absorpt_coefficient_mu 1.016
_exptl_absorpt_correction_T_max 1.000
_exptl_absorpt_correction_T_min 0.904
_exptl_absorpt_correction_type empirical
_exptl_absorpt_process_details 'XDS (Kabsch, 2010)'
_exptl_crystal_colour white
_exptl_crystal_density_diffrn 1.679
_exptl_crystal_description blocky
_exptl_crystal_F_000 740
_exptl_crystal_size_max 0.130
_exptl_crystal_size_mid 0.060
_exptl_crystal_size_min 0.040
_refine_diff_density_max 0.657
_refine_diff_density_min -0.496
_refine_diff_density_rms 0.103
_refine_ls_extinction_method none
_refine_ls_goodness_of_fit_ref 1.063
_refine_ls_hydrogen_treatment constr
_refine_ls_matrix_type full
_refine_ls_number_parameters 438
_refine_ls_number_reflns 8283
_refine_ls_number_restraints 31
_refine_ls_restrained_S_all 1.063
_refine_ls_R_factor_all 0.0348
_refine_ls_R_factor_gt 0.0331
_refine_ls_shift/su_max 0.003
_refine_ls_shift/su_mean 0.000
_refine_ls_structure_factor_coef Fsqd
_refine_ls_weighting_details 'w=1/[\s^2^(Fo^2^)+(0.0411P)^2^+0.4450P] where P=(Fo^2^+2Fc^2^)/3'
_refine_ls_weighting_scheme calc
_refine_ls_wR_factor_gt 0.0838
_refine_ls_wR_factor_ref 0.0850
_reflns_Friedel_coverage 0.000
_reflns_number_gt 7862
_reflns_number_total 8283
_reflns_threshold_expression 'I > 2\s(I)'
_cod_data_source_file d0ra09132d2.cif
_cod_data_source_block Zn
_cod_original_cell_volume 1463.6(5)
_cod_database_code 7241942
_shelx_shelxl_version_number 2014/7
_shelx_space_group_comment
;
The symmetry employed for this shelxl refinement is uniquely defined
by the following loop, which should always be used as a source of
symmetry information in preference to the above space-group names.
They are only intended as comments.
;
_shelx_estimated_absorpt_t_min 0.879
_shelx_estimated_absorpt_t_max 0.960
_exptl_absorpt_special_details 'from ABSORB.cbf scaled to 1'

loop_
_space_group_symop_operation_xyz
'x, y, z'
'-x, -y, -z'

loop_
_atom_site_label
_atom_site_type_symbol
_atom_site_fract_x
_atom_site_fract_y
_atom_site_fract_z
_atom_site_U_iso_or_equiv
_atom_site_adp_type
_atom_site_occupancy
_atom_site_site_symmetry_order
_atom_site_calc_flag
_atom_site_refinement_flags_posn
_atom_site_refinement_flags_adp
_atom_site_refinement_flags_occupancy
_atom_site_disorder_assembly
_atom_site_disorder_group
Zn01 Zn 0.68699(2) 0.27865(2) 0.73827(2) 0.02223(5) Uani 1 1 d . . . . .
F12 F 0.35300(10) -0.12642(9) 0.74633(6) 0.0380(2) Uani 1 1 d . . . . .
F1 F 1.00818(13) 0.68584(10) 0.71563(7) 0.0458(2) Uani 1 1 d . . . . .
O3 O 0.83686(11) 0.24712(10) 0.83433(6) 0.02851(18) Uani 1 1 d . . . . .
F6 F 1.02122(16) -0.02612(15) 0.69115(9) 0.0409(3) Uani 0.955(4) 1 d D . P A 1
O1 O 0.84031(10) 0.45029(9) 0.73058(6) 0.02605(17) Uani 1 1 d . . . . .
O2 O 0.82807(10) 0.15425(10) 0.66678(6) 0.02676(18) Uani 1 1 d . . . . .
F11 F 0.53115(12) -0.24376(10) 0.76945(8) 0.0490(3) Uani 1 1 d . . . . .
O4 O 0.55705(10) 0.09335(9) 0.74047(6) 0.02670(18) Uani 1 1 d . . . . .
F4 F 1.21247(11) 0.11144(12) 0.67342(11) 0.0444(4) Uani 0.955(4) 1 d D . P A 1
F10 F 0.49406(14) -0.19603(11) 0.65665(7) 0.0499(3) Uani 1 1 d . . . . .
F7 F 1.11394(11) 0.17142(15) 0.87175(8) 0.0573(3) Uani 1 1 d . . . . .
F9 F 1.00518(13) -0.00213(13) 0.90796(9) 0.0614(3) Uani 1 1 d . . . . .
F5 F 1.0340(2) 0.00731(16) 0.57612(7) 0.0516(4) Uani 0.955(4) 1 d D . P A 1
F2 F 1.09754(16) 0.64781(11) 0.82399(7) 0.0598(3) Uani 1 1 d . . . . .
N1 N 0.58690(12) 0.41636(11) 0.82323(7) 0.02432(19) Uani 1 1 d . . . . .
N2 N 0.53646(11) 0.28860(11) 0.63963(7) 0.02311(19) Uani 1 1 d . . . . .
F8 F 0.99421(15) 0.20929(17) 0.97282(7) 0.0690(4) Uani 1 1 d . . . . .
F3 F 1.2206(3) 0.5930(3) 0.7303(3) 0.0566(9) Uani 0.712(9) 1 d D . P B 3
C27 C 0.60510(14) -0.00299(13) 0.76570(8) 0.0251(2) Uani 1 1 d . . . . .
C22 C 0.96960(13) 0.19363(13) 0.67450(8) 0.0239(2) Uani 1 1 d . . . . .
C20 C 0.97811(14) 0.44799(13) 0.72236(8) 0.0250(2) Uani 1 1 d . . . . .
C10 C 0.50093(14) 0.41525(13) 0.63597(8) 0.0259(2) Uani 1 1 d . . . . .
H10 H 0.5440 0.4950 0.6772 0.031 Uiso 1 1 calc R U . . .
C25 C 0.84418(14) 0.12862(15) 0.84556(8) 0.0275(2) Uani 1 1 d . . . . .
C5 C 0.66852(14) 0.53626(14) 0.87145(8) 0.0275(2) Uani 1 1 d . . . . .
H5 H 0.7722 0.5563 0.8680 0.033 Uiso 1 1 calc R U . . .
C15 C 0.22909(14) 0.32851(14) 0.44212(8) 0.0272(2) Uani 1 1 d . . . . .
H15A H 0.1788 0.2350 0.4107 0.033 Uiso 1 1 calc R U . . .
H15B H 0.2868 0.3717 0.4080 0.033 Uiso 1 1 calc R U . . .
C21 C 1.05135(13) 0.33103(13) 0.69826(8) 0.0258(2) Uani 1 1 d . . . . .
H21 H 1.1567 0.3450 0.6980 0.031 Uiso 1 1 calc R U . . .
C14 C 0.47331(15) 0.17552(13) 0.57961(8) 0.0277(2) Uani 1 1 d . . . . .
H14 H 0.4965 0.0873 0.5815 0.033 Uiso 1 1 calc R U . . .
C11 C 0.40309(15) 0.43152(13) 0.57351(8) 0.0275(2) Uani 1 1 d . . . . .
H11 H 0.3810 0.5208 0.5734 0.033 Uiso 1 1 calc R U . . .
C16 C 0.10920(14) 0.41735(14) 0.47058(7) 0.0253(2) Uani 1 1 d . . . . .
C13 C 0.37499(15) 0.18384(13) 0.51487(8) 0.0275(2) Uani 1 1 d . . . . .
H13 H 0.3341 0.1026 0.4742 0.033 Uiso 1 1 calc R U . . .
C3 C 0.45048(14) 0.60420(13) 0.93257(8) 0.0254(2) Uani 1 1 d . . . . .
C26 C 0.73994(15) 0.00267(14) 0.81521(9) 0.0290(2) Uani 1 1 d . . . . .
H26 H 0.7612 -0.0789 0.8284 0.035 Uiso 1 1 calc R U . . .
C2 C 0.36719(14) 0.47762(14) 0.88420(8) 0.0272(2) Uani 1 1 d . . . . .
H2 H 0.2641 0.4534 0.8878 0.033 Uiso 1 1 calc R U . . .
C4 C 0.60568(15) 0.63208(14) 0.92634(8) 0.0283(2) Uani 1 1 d . . . . .
H4 H 0.6666 0.7143 0.9587 0.034 Uiso 1 1 calc R U . . .
C7 C 0.43777(14) 0.86009(13) 0.99687(8) 0.0260(2) Uani 1 1 d . . . . .
C1 C 0.43809(14) 0.38728(14) 0.83047(8) 0.0267(2) Uani 1 1 d . . . . .
H1 H 0.3803 0.3032 0.7982 0.032 Uiso 1 1 calc R U . . .
C12 C 0.33772(13) 0.31450(13) 0.51094(8) 0.0240(2) Uani 1 1 d . . . . .
C19 C 1.07577(16) 0.59537(15) 0.74486(10) 0.0349(3) Uani 1 1 d D . . . .
C18 C -0.12692(14) 0.43951(14) 0.52634(8) 0.0276(2) Uani 1 1 d . . . . .
H18 H -0.2119 0.3982 0.5438 0.033 Uiso 1 1 calc R U . . .
C23 C 1.06129(15) 0.07108(14) 0.65383(9) 0.0289(2) Uani 1 1 d D . . . .
C9 C 0.55859(16) 0.93543(14) 1.05523(8) 0.0288(2) Uani 1 1 d . . . . .
H9 H 0.5987 0.8929 1.0927 0.035 Uiso 1 1 calc R U . . .
C17 C -0.01889(15) 0.35759(14) 0.49744(8) 0.0278(2) Uani 1 1 d . . . . .
H17 H -0.0321 0.2621 0.4960 0.033 Uiso 1 1 calc R U . . .
C28 C 0.49531(16) -0.14392(14) 0.73523(9) 0.0314(3) Uani 1 1 d . . . . .
C8 C 0.37949(15) 0.92629(14) 0.94159(8) 0.0286(2) Uani 1 1 d . . . . .
H8 H 0.2985 0.8777 0.9022 0.034 Uiso 1 1 calc R U . . .
C6 C 0.37601(15) 0.70733(14) 0.99040(8) 0.0287(2) Uani 1 1 d . . . . .
H6A H 0.2664 0.6898 0.9730 0.034 Uiso 1 1 calc R U . . .
H6B H 0.3928 0.6909 1.0427 0.034 Uiso 1 1 calc R U . . .
C24 C 0.99003(17) 0.12499(19) 0.90025(10) 0.0377(3) Uani 1 1 d . . . . .
F4B F 1.194(2) 0.115(3) 0.6364(19) 0.0444(4) Uani 0.045(4) 1 d D . P A 2
F5B F 0.986(3) -0.029(3) 0.5922(14) 0.0516(4) Uani 0.045(4) 1 d D . P A 2
F6B F 1.073(3) 0.022(3) 0.7159(12) 0.0409(3) Uani 0.045(4) 1 d D . P A 2
F3B F 1.1897(7) 0.5971(8) 0.6986(6) 0.0566(9) Uani 0.288(9) 1 d D . P B 4

loop_
_atom_site_aniso_label
_atom_site_aniso_U_11
_atom_site_aniso_U_22
_atom_site_aniso_U_33
_atom_site_aniso_U_23
_atom_site_aniso_U_13
_atom_site_aniso_U_12
Zn01 0.01960(7) 0.01774(7) 0.02941(8) 0.00724(6) 0.00163(6) 0.00303(5)
F12 0.0284(4) 0.0288(4) 0.0545(6) 0.0109(4) 0.0059(4) -0.0035(3)
F1 0.0552(6) 0.0252(4) 0.0549(6) 0.0197(4) -0.0103(5) -0.0039(4)
O3 0.0254(4) 0.0257(4) 0.0338(5) 0.0091(4) -0.0011(4) 0.0038(4)
F6 0.0367(6) 0.0322(6) 0.0632(8) 0.0238(6) 0.0138(6) 0.0127(5)
O1 0.0236(4) 0.0199(4) 0.0339(5) 0.0076(4) 0.0027(4) 0.0014(3)
O2 0.0207(4) 0.0214(4) 0.0356(5) 0.0052(4) 0.0017(4) 0.0013(3)
F11 0.0482(5) 0.0237(4) 0.0771(8) 0.0235(5) -0.0007(5) 0.0015(4)
O4 0.0216(4) 0.0204(4) 0.0386(5) 0.0113(4) 0.0010(4) 0.0015(3)
F4 0.0221(4) 0.0346(5) 0.0734(10) 0.0068(6) 0.0089(5) 0.0074(4)
F10 0.0640(7) 0.0332(5) 0.0427(5) -0.0042(4) 0.0127(5) -0.0029(5)
F7 0.0242(4) 0.0801(8) 0.0776(8) 0.0434(7) -0.0005(5) 0.0070(5)
F9 0.0478(6) 0.0556(7) 0.0885(9) 0.0419(7) -0.0154(6) 0.0118(5)
F5 0.0700(9) 0.0462(7) 0.0349(5) -0.0035(5) 0.0057(5) 0.0260(6)
F2 0.0799(8) 0.0306(5) 0.0515(6) 0.0060(5) -0.0319(6) -0.0098(5)
N1 0.0234(4) 0.0208(4) 0.0283(5) 0.0067(4) 0.0008(4) 0.0043(4)
N2 0.0206(4) 0.0202(4) 0.0284(5) 0.0063(4) 0.0021(4) 0.0045(4)
F8 0.0627(7) 0.0938(11) 0.0412(6) 0.0029(6) -0.0165(6) 0.0294(8)
F3 0.0251(9) 0.0310(5) 0.112(3) 0.0218(12) 0.0104(12) -0.0052(7)
C27 0.0242(5) 0.0202(5) 0.0324(6) 0.0088(5) 0.0070(5) 0.0035(4)
C22 0.0224(5) 0.0223(5) 0.0273(5) 0.0076(4) 0.0031(4) 0.0035(4)
C20 0.0245(5) 0.0210(5) 0.0283(5) 0.0087(5) -0.0009(5) -0.0012(4)
C10 0.0263(5) 0.0193(5) 0.0301(6) 0.0057(5) -0.0013(5) 0.0029(4)
C25 0.0235(5) 0.0319(6) 0.0305(6) 0.0128(5) 0.0039(5) 0.0079(5)
C5 0.0237(5) 0.0236(5) 0.0332(6) 0.0049(5) 0.0027(5) 0.0032(4)
C15 0.0259(5) 0.0282(6) 0.0258(5) 0.0037(5) 0.0002(5) 0.0088(5)
C21 0.0202(5) 0.0240(5) 0.0328(6) 0.0093(5) 0.0025(5) 0.0001(4)
C14 0.0278(5) 0.0205(5) 0.0336(6) 0.0043(5) 0.0014(5) 0.0080(5)
C11 0.0291(5) 0.0209(5) 0.0319(6) 0.0068(5) -0.0010(5) 0.0069(5)
C16 0.0242(5) 0.0268(6) 0.0247(5) 0.0059(5) 0.0000(4) 0.0081(5)
C13 0.0280(5) 0.0217(5) 0.0302(6) 0.0021(5) 0.0011(5) 0.0069(5)
C3 0.0260(5) 0.0240(5) 0.0270(5) 0.0075(5) 0.0028(5) 0.0065(4)
C26 0.0280(5) 0.0260(6) 0.0378(7) 0.0154(5) 0.0052(5) 0.0073(5)
C2 0.0225(5) 0.0267(6) 0.0323(6) 0.0078(5) 0.0031(5) 0.0048(4)
C4 0.0259(5) 0.0234(5) 0.0316(6) 0.0019(5) 0.0019(5) 0.0023(5)
C7 0.0263(5) 0.0247(5) 0.0263(5) 0.0034(5) 0.0042(5) 0.0082(5)
C1 0.0245(5) 0.0226(5) 0.0311(6) 0.0056(5) 0.0007(5) 0.0031(4)
C12 0.0208(5) 0.0240(5) 0.0273(5) 0.0056(5) 0.0029(4) 0.0063(4)
C19 0.0285(6) 0.0230(6) 0.0505(9) 0.0107(6) -0.0013(6) -0.0024(5)
C18 0.0248(5) 0.0286(6) 0.0300(6) 0.0089(5) 0.0028(5) 0.0057(5)
C23 0.0254(5) 0.0258(6) 0.0351(6) 0.0062(5) 0.0062(5) 0.0057(5)
C9 0.0309(6) 0.0281(6) 0.0269(5) 0.0060(5) -0.0006(5) 0.0098(5)
C17 0.0274(5) 0.0246(5) 0.0315(6) 0.0078(5) 0.0015(5) 0.0067(5)
C28 0.0340(6) 0.0205(5) 0.0400(7) 0.0090(5) 0.0069(6) 0.0030(5)
C8 0.0269(5) 0.0281(6) 0.0272(5) 0.0024(5) -0.0020(5) 0.0064(5)
C6 0.0292(6) 0.0267(6) 0.0298(6) 0.0051(5) 0.0062(5) 0.0064(5)
C24 0.0305(6) 0.0442(8) 0.0420(8) 0.0195(7) -0.0019(6) 0.0090(6)
F4B 0.0221(4) 0.0346(5) 0.0734(10) 0.0068(6) 0.0089(5) 0.0074(4)
F5B 0.0700(9) 0.0462(7) 0.0349(5) -0.0035(5) 0.0057(5) 0.0260(6)
F6B 0.0367(6) 0.0322(6) 0.0632(8) 0.0238(6) 0.0138(6) 0.0127(5)
F3B 0.0251(9) 0.0310(5) 0.112(3) 0.0218(12) 0.0104(12) -0.0052(7)

loop_
_atom_type_symbol
_atom_type_description
_atom_type_scat_dispersion_real
_atom_type_scat_dispersion_imag
_atom_type_scat_source
C C 0.0040 0.0020 'International Tables Vol C Tables 4.2.6.8 and 6.1.1.4'
H H 0.0000 0.0000 'International Tables Vol C Tables 4.2.6.8 and 6.1.1.4'
F F 0.0190 0.0110 'International Tables Vol C Tables 4.2.6.8 and 6.1.1.4'
N N 0.0070 0.0030 'International Tables Vol C Tables 4.2.6.8 and 6.1.1.4'
O O 0.0120 0.0060 'International Tables Vol C Tables 4.2.6.8 and 6.1.1.4'
Zn Zn 0.2970 1.5350 'International Tables Vol C Tables 4.2.6.8 and 6.1.1.4'

loop_
_geom_angle_atom_site_label_1
_geom_angle_atom_site_label_2
_geom_angle_atom_site_label_3
_geom_angle
_geom_angle_site_symmetry_1
_geom_angle_site_symmetry_3
_geom_angle_publ_flag
O4 Zn01 O1 172.40(3) . . ?
O4 Zn01 N2 90.13(4) . . ?
O1 Zn01 N2 92.29(4) . . ?
O4 Zn01 N1 97.40(4) . . ?
O1 Zn01 N1 89.57(4) . . ?
N2 Zn01 N1 95.01(4) . . ?
O4 Zn01 O2 88.13(4) . . ?
O1 Zn01 O2 84.50(4) . . ?
N2 Zn01 O2 94.16(4) . . ?
N1 Zn01 O2 169.27(4) . . ?
O4 Zn01 O3 85.45(4) . . ?
O1 Zn01 O3 91.70(4) . . ?
N2 Zn01 O3 174.57(4) . . ?
N1 Zn01 O3 88.70(4) . . ?
O2 Zn01 O3 82.56(4) . . ?
C25 O3 Zn01 123.24(9) . . ?
C20 O1 Zn01 124.86(8) . . ?
C22 O2 Zn01 121.00(8) . . ?
C27 O4 Zn01 125.68(8) . . ?
C5 N1 C1 117.65(11) . . ?
C5 N1 Zn01 121.27(8) . . ?
C1 N1 Zn01 121.08(9) . . ?
C14 N2 C10 117.59(11) . . ?
C14 N2 Zn01 123.63(8) . . ?
C10 N2 Zn01 118.79(9) . . ?
O4 C27 C26 129.06(12) . . ?
O4 C27 C28 112.35(12) . . ?
C26 C27 C28 118.59(11) . . ?
O2 C22 C21 128.68(11) . . ?
O2 C22 C23 113.81(11) . . ?
C21 C22 C23 117.51(11) . . ?
O1 C20 C21 128.67(12) . . ?
O1 C20 C19 113.50(11) . . ?
C21 C20 C19 117.80(11) . . ?
N2 C10 C11 122.66(12) . . ?
N2 C10 H10 118.7 . . ?
C11 C10 H10 118.7 . . ?
O3 C25 C26 128.82(12) . . ?
O3 C25 C24 113.53(13) . . ?
C26 C25 C24 117.65(12) . . ?
N1 C5 C4 123.03(12) . . ?
N1 C5 H5 118.5 . . ?
C4 C5 H5 118.5 . . ?
C12 C15 C16 111.80(10) . . ?
C12 C15 H15A 109.3 . . ?
C16 C15 H15A 109.3 . . ?
C12 C15 H15B 109.3 . . ?
C16 C15 H15B 109.3 . . ?
H15A C15 H15B 107.9 . . ?
C22 C21 C20 121.23(11) . . ?
C22 C21 H21 119.4 . . ?
C20 C21 H21 119.4 . . ?
N2 C14 C13 122.97(11) . . ?
N2 C14 H14 118.5 . . ?
C13 C14 H14 118.5 . . ?
C10 C11 C12 119.95(11) . . ?
C10 C11 H11 120.0 . . ?
C12 C11 H11 120.0 . . ?
C18 C16 C17 118.70(11) 2_566 . ?
C18 C16 C15 121.11(12) 2_566 . ?
C17 C16 C15 120.14(12) . . ?
C14 C13 C12 119.62(12) . . ?
C14 C13 H13 120.2 . . ?
C12 C13 H13 120.2 . . ?
C2 C3 C4 117.31(11) . . ?
C2 C3 C6 121.31(11) . . ?
C4 C3 C6 121.38(12) . . ?
C27 C26 C25 121.29(11) . . ?
C27 C26 H26 119.4 . . ?
C25 C26 H26 119.4 . . ?
C3 C2 C1 119.80(12) . . ?
C3 C2 H2 120.1 . . ?
C1 C2 H2 120.1 . . ?
C5 C4 C3 119.50(13) . . ?
C5 C4 H4 120.2 . . ?
C3 C4 H4 120.2 . . ?
C9 C7 C8 118.45(12) . . ?
C9 C7 C6 121.09(12) . . ?
C8 C7 C6 120.38(12) . . ?
N1 C1 C2 122.65(13) . . ?
N1 C1 H1 118.7 . . ?
C2 C1 H1 118.7 . . ?
C11 C12 C13 117.22(12) . . ?
C11 C12 C15 121.25(11) . . ?
C13 C12 C15 121.53(12) . . ?
F1 C19 F2 106.31(13) . . ?
F1 C19 F3 113.7(2) . . ?
F2 C19 F3 101.0(3) . . ?
F1 C19 F3B 93.4(4) . . ?
F2 C19 F3B 124.0(4) . . ?
F1 C19 C20 112.30(12) . . ?
F2 C19 C20 109.35(12) . . ?
F3 C19 C20 113.26(16) . . ?
F3B C19 C20 110.3(3) . . ?
C17 C18 C16 120.70(12) . 2_566 ?
C17 C18 H18 119.6 . . ?
C16 C18 H18 119.6 2_566 . ?
F4B C23 F6B 112.2(11) . . ?
F4B C23 F5B 108.7(11) . . ?
F6B C23 F5B 109.2(11) . . ?
F6 C23 F5 107.07(12) . . ?
F6 C23 F4 106.92(12) . . ?
F5 C23 F4 107.38(12) . . ?
F4B C23 C22 110.6(11) . . ?
F6B C23 C22 106.1(10) . . ?
F5B C23 C22 110.0(12) . . ?
F6 C23 C22 110.91(10) . . ?
F5 C23 C22 110.61(11) . . ?
F4 C23 C22 113.64(11) . . ?
C7 C9 C8 120.94(12) . 2_677 ?
C7 C9 H9 119.5 . . ?
C8 C9 H9 119.5 2_677 . ?
C18 C17 C16 120.60(12) . . ?
C18 C17 H17 119.7 . . ?
C16 C17 H17 119.7 . . ?
F12 C28 F11 107.50(12) . . ?
F12 C28 F10 107.12(13) . . ?
F11 C28 F10 106.87(12) . . ?
F12 C28 C27 110.95(11) . . ?
F11 C28 C27 114.18(13) . . ?
F10 C28 C27 109.91(11) . . ?
C9 C8 C7 120.61(13) 2_677 . ?
C9 C8 H8 119.7 2_677 . ?
C7 C8 H8 119.7 . . ?
C7 C6 C3 112.63(11) . . ?
C7 C6 H6A 109.1 . . ?
C3 C6 H6A 109.1 . . ?
C7 C6 H6B 109.1 . . ?
C3 C6 H6B 109.1 . . ?
H6A C6 H6B 107.8 . . ?
F9 C24 F8 107.36(15) . . ?
F9 C24 F7 106.78(13) . . ?
F8 C24 F7 107.09(16) . . ?
F9 C24 C25 114.29(14) . . ?
F8 C24 C25 110.88(12) . . ?
F7 C24 C25 110.12(12) . . ?

loop_
_geom_bond_atom_site_label_1
_geom_bond_atom_site_label_2
_geom_bond_distance
_geom_bond_site_symmetry_2
_geom_bond_publ_flag
Zn01 O4 2.0483(10) . ?
Zn01 O1 2.0779(11) . ?
Zn01 N2 2.1032(12) . ?
Zn01 N1 2.1040(11) . ?
Zn01 O2 2.1464(10) . ?
Zn01 O3 2.1470(11) . ?
F12 C28 1.3279(16) . ?
F1 C19 1.3163(17) . ?
O3 C25 1.2457(16) . ?
F6 C23 1.3258(17) . ?
O1 C20 1.2521(15) . ?
O2 C22 1.2519(15) . ?
F11 C28 1.3336(16) . ?
O4 C27 1.2516(15) . ?
F4 C23 1.3349(16) . ?
F10 C28 1.3397(18) . ?
F7 C24 1.3329(19) . ?
F9 C24 1.3208(19) . ?
F5 C23 1.3282(18) . ?
F2 C19 1.334(2) . ?
N1 C5 1.3370(18) . ?
N1 C1 1.3446(16) . ?
N2 C14 1.3374(17) . ?
N2 C10 1.3467(15) . ?
F8 C24 1.325(2) . ?
F3 C19 1.342(3) . ?
C27 C26 1.3910(19) . ?
C27 C28 1.5309(19) . ?
C22 C21 1.3940(17) . ?
C22 C23 1.5372(17) . ?
C20 C21 1.3956(17) . ?
C20 C19 1.5314(19) . ?
C10 C11 1.3808(18) . ?
C10 H10 0.9300 . ?
C25 C26 1.399(2) . ?
C25 C24 1.5402(19) . ?
C5 C4 1.3868(17) . ?
C5 H5 0.9300 . ?
C15 C12 1.5106(18) . ?
C15 C16 1.5138(16) . ?
C15 H15A 0.9700 . ?
C15 H15B 0.9700 . ?
C21 H21 0.9300 . ?
C14 C13 1.3841(19) . ?
C14 H14 0.9300 . ?
C11 C12 1.3882(19) . ?
C11 H11 0.9300 . ?
C16 C18 1.3911(18) 2_566 ?
C16 C17 1.3961(18) . ?
C13 C12 1.3920(16) . ?
C13 H13 0.9300 . ?
C3 C2 1.3874(19) . ?
C3 C4 1.3943(18) . ?
C3 C6 1.5157(17) . ?
C26 H26 0.9300 . ?
C2 C1 1.3879(17) . ?
C2 H2 0.9300 . ?
C4 H4 0.9300 . ?
C7 C9 1.390(2) . ?
C7 C8 1.3927(18) . ?
C7 C6 1.5113(19) . ?
C1 H1 0.9300 . ?
C19 F3B 1.363(7) . ?
C18 C17 1.3905(17) . ?
C18 C16 1.3911(18) 2_566 ?
C18 H18 0.9300 . ?
C23 F4B 1.297(12) . ?
C23 F6B 1.300(12) . ?
C23 F5B 1.315(12) . ?
C9 C8 1.392(2) 2_677 ?
C9 H9 0.9300 . ?
C17 H17 0.9300 . ?
C8 C9 1.392(2) 2_677 ?
C8 H8 0.9300 . ?
C6 H6A 0.9700 . ?
C6 H6B 0.9700 . ?
